data_7232050
loop_
_publ_author_name
'Xu, Yuan-Yi'
'Chen, Peng'
'Gao, Ting'
'Li, Hong-Feng'
'Yan, Peng-Fei'

_publ_section_title
;
 White-light emission based on a single component Sm(iii) complex and
 enhanced optical properties by doping methods
;
_journal_issue 6
_journal_name_full CrystEngComm
_journal_page_first 964
_journal_paper_doi 10.1039/C8CE01919C
_journal_volume 21
_journal_year 2019
_chemical_formula_sum 'C86 H84 Gd2 N6 O18'
_chemical_formula_weight 1804.09
_space_group_crystal_system triclinic
_space_group_IT_number 2
_space_group_name_Hall '-P 1'
_space_group_name_H-M_alt 'P -1'
_symmetry_space_group_name_Hall '-P 1'
_symmetry_space_group_name_H-M 'P -1'
_atom_sites_solution_hydrogens mixed
_audit_creation_method SHELXL-2014/7
_audit_update_record
;
2018-11-29 deposited with the CCDC.
2018-12-20 downloaded from the CCDC.
;
_cell_angle_alpha 89.045(6)
_cell_angle_beta 68.623(7)
_cell_angle_gamma 69.011(6)
_cell_formula_units_Z 1
_cell_length_a 11.3766(7)
_cell_length_b 13.5678(9)
_cell_length_c 15.2994(11)
_cell_measurement_reflns_used 3660
_cell_measurement_temperature 298(2)
_cell_measurement_theta_max 1.00000
_cell_measurement_theta_min 0.87038
_cell_volume 2035.5(3)
_computing_structure_refinement 'SHELXL-2014/7 (Sheldrick, 2014)'
_diffrn_ambient_temperature 298(2)
_diffrn_measured_fraction_theta_full 0.993
_diffrn_measured_fraction_theta_max 0.840
_diffrn_measurement_device_type 'Xcalibur, Eos'
_diffrn_radiation_type MoK\a
_diffrn_radiation_wavelength 0.71073
_diffrn_reflns_av_R_equivalents 0.0263
_diffrn_reflns_av_unetI/netI 0.0676
_diffrn_reflns_Laue_measured_fraction_full 0.993
_diffrn_reflns_Laue_measured_fraction_max 0.840
_diffrn_reflns_limit_h_max 15
_diffrn_reflns_limit_h_min -15
_diffrn_reflns_limit_k_max 18
_diffrn_reflns_limit_k_min -19
_diffrn_reflns_limit_l_max 20
_diffrn_reflns_limit_l_min -17
_diffrn_reflns_number 15298
_diffrn_reflns_point_group_measured_fraction_full 0.993
_diffrn_reflns_point_group_measured_fraction_max 0.840
_diffrn_reflns_theta_full 25.242
_diffrn_reflns_theta_max 30.209
_diffrn_reflns_theta_min 3.056
_exptl_absorpt_coefficient_mu 1.687
_exptl_crystal_density_diffrn 1.472
_exptl_crystal_description needle
_exptl_crystal_F_000 914
_exptl_crystal_size_max 0.200
_exptl_crystal_size_mid 0.100
_exptl_crystal_size_min 0.100
_refine_diff_density_max 1.136
_refine_diff_density_min -0.687
_refine_diff_density_rms 0.085
_refine_ls_extinction_method none
_refine_ls_goodness_of_fit_ref 1.024
_refine_ls_hydrogen_treatment constr
_refine_ls_matrix_type full
_refine_ls_number_parameters 551
_refine_ls_number_reflns 10151
_refine_ls_number_restraints 72
_refine_ls_restrained_S_all 1.025
_refine_ls_R_factor_all 0.0695
_refine_ls_R_factor_gt 0.0452
_refine_ls_shift/su_max 0.045
_refine_ls_shift/su_mean 0.002
_refine_ls_structure_factor_coef Fsqd
_refine_ls_weighting_details 'w=1/[\s^2^(Fo^2^)+(0.0274P)^2^] where P=(Fo^2^+2Fc^2^)/3'
_refine_ls_weighting_scheme calc
_refine_ls_wR_factor_gt 0.0758
_refine_ls_wR_factor_ref 0.0865
_reflns_Friedel_coverage 0.000
_reflns_number_gt 7616
_reflns_number_total 10151
_reflns_threshold_expression 'I > 2\s(I)'
_cod_data_source_file c8ce01919c2.cif
_cod_data_source_block xyy-85-1
_cod_depositor_comments 'Adding full bibliography for 7232049--7232051.cif.'
_cod_database_code 7232050
_shelx_shelxl_version_number 2014/7
_shelx_space_group_comment
;
The symmetry employed for this shelxl refinement is uniquely defined
by the following loop, which should always be used as a source of
symmetry information in preference to the above space-group names.
They are only intended as comments.
;
_shelx_estimated_absorpt_t_min 0.729
_shelx_estimated_absorpt_t_max 0.849

loop_
_space_group_symop_operation_xyz
'x, y, z'
'-x, -y, -z'

loop_
_atom_site_label
_atom_site_type_symbol
_atom_site_fract_x
_atom_site_fract_y
_atom_site_fract_z
_atom_site_U_iso_or_equiv
_atom_site_adp_type
_atom_site_occupancy
_atom_site_site_symmetry_order
_atom_site_calc_flag
_atom_site_refinement_flags_posn
_atom_site_refinement_flags_adp
_atom_site_refinement_flags_occupancy
_atom_site_disorder_assembly
_atom_site_disorder_group
Gd1 Gd 0.53589(2) 0.58101(2) 0.38889(2) 0.04331(7) Uani 1 1 d . . . . .
O2 O 0.6228(3) 0.45755(19) 0.24790(16) 0.0487(6) Uani 1 1 d . . . . .
O1 O 0.4739(3) 0.4425(2) 0.45351(16) 0.0531(7) Uani 1 1 d . . . . .
O3 O 0.6191(3) 0.6640(2) 0.26080(17) 0.0533(7) Uani 1 1 d . . . . .
O7 O 0.3812(3) 0.3074(2) 0.54839(17) 0.0551(7) Uani 1 1 d . . . . .
O5 O 0.3512(3) 0.6033(2) 0.34294(19) 0.0623(8) Uani 1 1 d . . . . .
O6 O 0.7692(3) 0.4630(2) 0.3552(2) 0.0652(8) Uani 1 1 d . . . . .
O4 O 0.3470(3) 0.7318(2) 0.4774(2) 0.0676(9) Uani 1 1 d . . . . .
O8 O 0.4357(4) 0.2754(3) 0.2661(2) 0.0843(11) Uani 1 1 d . . . . .
H8B H 0.4457 0.2698 0.2085 0.101 Uiso 1 1 d R U . . .
C1 C 0.4081(4) 0.2987(3) 0.4609(3) 0.0494(10) Uani 1 1 d . . . . .
C2 C 0.7081(4) 0.4510(3) 0.1660(2) 0.0419(9) Uani 1 1 d . . . . .
C3 C 0.7001(4) 0.6363(3) 0.1745(2) 0.0432(9) Uani 1 1 d . . . . .
C4 C 0.2280(4) 0.6614(3) 0.3683(3) 0.0474(9) Uani 1 1 d . . . . .
C5 C 0.7675(4) 0.3465(3) 0.1042(3) 0.0447(9) Uani 1 1 d . . . . .
C6 C 0.3940(4) 0.2110(3) 0.4139(3) 0.0511(10) Uani 1 1 d . . . . .
C7 C 0.2239(4) 0.7780(3) 0.4912(3) 0.0503(10) Uani 1 1 d . . . . .
C8 C 0.7507(4) 0.5328(3) 0.1282(3) 0.0494(10) Uani 1 1 d . . . . .
H8A H 0.8179 0.5172 0.0675 0.059 Uiso 1 1 calc R U . . .
C9 C 0.1510(4) 0.6323(3) 0.3178(3) 0.0485(9) Uani 1 1 d . . . . .
C10 C 0.1617(4) 0.7477(3) 0.4394(3) 0.0541(10) Uani 1 1 d . . . . .
H10A H 0.0700 0.7876 0.4530 0.065 Uiso 1 1 calc R U . . .
C11 C 0.7366(4) 0.7225(3) 0.1231(3) 0.0439(9) Uani 1 1 d . . . . .
C12 C 0.1442(5) 0.8692(3) 0.5701(3) 0.0560(11) Uani 1 1 d . . . . .
C13 C 0.2207(4) 0.5457(3) 0.2487(3) 0.0578(11) Uani 1 1 d . . . . .
H13A H 0.3130 0.5079 0.2344 0.069 Uiso 1 1 calc R U . . .
C14 C 0.8483(4) 0.4463(4) 0.3947(3) 0.0613(11) Uani 1 1 d . . . . .
H14A H 0.8181 0.4874 0.4523 0.074 Uiso 1 1 calc R U . . .
C15 C 0.7676(5) 0.2557(3) 0.1456(3) 0.0675(13) Uani 1 1 d . . . . .
H15A H 0.7302 0.2598 0.2112 0.081 Uiso 1 1 calc R U . . .
C16 C 0.4090(4) 0.2007(4) 0.3192(3) 0.0610(12) Uani 1 1 d . . . . .
C17 C 0.6935(5) 0.8199(3) 0.1751(3) 0.0649(12) Uani 1 1 d . . . . .
H17A H 0.6485 0.8290 0.2405 0.078 Uiso 1 1 calc R U . . .
C18 C -0.0499(5) 0.6552(4) 0.2893(3) 0.0738(14) Uani 1 1 d . . . . .
H18A H -0.1424 0.6924 0.3036 0.089 Uiso 1 1 calc R U . . .
C19 C 0.0217(5) 0.5687(4) 0.2204(3) 0.0710(13) Uani 1 1 d . . . . .
H19A H -0.0218 0.5477 0.1876 0.085 Uiso 1 1 calc R U . . .
C20 C 0.1568(5) 0.5138(4) 0.2002(3) 0.0685(13) Uani 1 1 d . . . . .
H20A H 0.2058 0.4549 0.1538 0.082 Uiso 1 1 calc R U . . .
C21 C 0.0136(4) 0.6868(4) 0.3371(3) 0.0614(11) Uani 1 1 d . . . . .
H21A H -0.0360 0.7458 0.3834 0.074 Uiso 1 1 calc R U . . .
C22 C 0.8233(5) 0.3369(3) 0.0069(3) 0.0724(14) Uani 1 1 d . . . . .
H22A H 0.8246 0.3972 -0.0225 0.087 Uiso 1 1 calc R U . . .
C23 C 0.2117(6) 0.8931(4) 0.6191(4) 0.0873(16) Uani 1 1 d . . . . .
H23A H 0.3032 0.8517 0.6045 0.105 Uiso 1 1 calc R U . . .
C24 C 0.8067(5) 0.7113(4) 0.0272(3) 0.0777(15) Uani 1 1 d . . . . .
H24A H 0.8390 0.6457 -0.0087 0.093 Uiso 1 1 calc R U . . .
C25 C 0.3957(5) 0.1146(4) 0.2828(4) 0.0826(16) Uani 1 1 d . . . . .
H25A H 0.4048 0.1079 0.2201 0.099 Uiso 1 1 calc R U . . .
C26 C 0.7174(5) 0.9039(4) 0.1299(4) 0.0824(15) Uani 1 1 d . . . . .
H26A H 0.6875 0.9697 0.1649 0.099 Uiso 1 1 calc R U . . .
C27 C 0.3663(5) 0.1350(4) 0.4693(4) 0.0743(14) Uani 1 1 d . . . . .
H27A H 0.3558 0.1415 0.5324 0.089 Uiso 1 1 calc R U . . .
C28 C 0.8776(5) 0.2391(4) -0.0480(3) 0.0833(16) Uani 1 1 d . . . . .
H28A H 0.9147 0.2341 -0.1137 0.100 Uiso 1 1 calc R U . . .
C29 C 0.8763(6) 0.1511(4) -0.0058(4) 0.0817(16) Uani 1 1 d . . . . .
H29A H 0.9119 0.0855 -0.0426 0.098 Uiso 1 1 calc R U . . .
C30 C 0.7843(6) 0.8907(4) 0.0347(4) 0.0895(17) Uani 1 1 d . . . . .
H30A H 0.7988 0.9478 0.0044 0.107 Uiso 1 1 calc R U . . .
C31 C 0.8298(6) 0.7951(4) -0.0164(4) 0.100(2) Uani 1 1 d . . . . .
H31A H 0.8772 0.7862 -0.0816 0.120 Uiso 1 1 calc R U . . .
C32 C 0.3695(6) 0.0399(5) 0.3381(5) 0.098(2) Uani 1 1 d . . . . .
H32A H 0.3621 -0.0181 0.3122 0.118 Uiso 1 1 calc R U . . .
C33 C 0.8234(5) 0.1577(4) 0.0898(4) 0.0886(17) Uani 1 1 d . . . . .
H33A H 0.8245 0.0965 0.1183 0.106 Uiso 1 1 calc R U . . .
C34 C 0.0093(5) 0.9307(4) 0.5945(3) 0.0810(15) Uani 1 1 d . . . . .
H34A H -0.0385 0.9163 0.5616 0.097 Uiso 1 1 calc R U . . .
C35 C 0.1451(7) 0.9787(5) 0.6904(4) 0.119(2) Uani 1 1 d . . . . .
H35A H 0.1932 0.9963 0.7213 0.143 Uiso 1 1 calc R U . . .
C36 C 1.0248(5) 0.3074(4) 0.2761(4) 0.0943(17) Uani 1 1 d . U . . .
H36A H 1.1170 0.2601 0.2633 0.113 Uiso 1 1 calc R U . . .
H36B H 0.9696 0.2664 0.2810 0.113 Uiso 1 1 calc R U . . .
H36C H 1.0230 0.3499 0.2255 0.113 Uiso 1 1 calc R U . . .
C37 C 1.0631(5) 0.3647(5) 0.4118(4) 0.0975(18) Uani 1 1 d . U . . .
H37A H 1.1495 0.3085 0.3779 0.117 Uiso 1 1 calc R U . . .
H37B H 1.0760 0.4304 0.4154 0.117 Uiso 1 1 calc R U . . .
H37C H 1.0236 0.3485 0.4745 0.117 Uiso 1 1 calc R U . . .
C38 C 0.3537(6) 0.0478(4) 0.4313(5) 0.106(2) Uani 1 1 d . . . . .
H38A H 0.3349 -0.0037 0.4685 0.127 Uiso 1 1 calc R U . . .
C39 C 0.0110(8) 1.0367(4) 0.7152(4) 0.112(2) Uani 1 1 d . . . . .
H39A H -0.0343 1.0920 0.7650 0.135 Uiso 1 1 calc R U . . .
C40 C -0.0572(6) 1.0141(4) 0.6675(4) 0.103(2) Uani 1 1 d . . . . .
H40A H -0.1493 1.0548 0.6838 0.124 Uiso 1 1 calc R U . . .
N1 N 0.4537(3) 0.3664(3) 0.4098(2) 0.0528(9) Uani 1 1 d . . . . .
H1A H 0.4703 0.3627 0.3501 0.063 Uiso 1 1 calc R U . . .
N2 N 0.9728(4) 0.3748(3) 0.3625(3) 0.0651(10) Uani 1 1 d . . . . .
N3 N 0.5628(12) 0.2201(10) -0.0621(8) 0.077(3) Uani 0.617(9) 1 d . U P A 1
O9 O 0.4773(14) 0.2195(13) 0.0916(11) 0.124(5) Uani 0.617(9) 1 d . . P A 1
C42 C 0.6074(15) 0.2794(12) -0.1411(12) 0.130(6) Uani 0.617(9) 1 d . U P A 1
H42A H 0.6465 0.2340 -0.2000 0.156 Uiso 0.617(9) 1 calc R U P A 1
H42B H 0.5303 0.3402 -0.1402 0.156 Uiso 0.617(9) 1 calc R U P A 1
H42C H 0.6742 0.3028 -0.1343 0.156 Uiso 0.617(9) 1 calc R U P A 1
C43 C 0.5796(10) 0.1157(8) -0.0807(7) 0.115(4) Uani 0.617(9) 1 d . U P A 1
H43A H 0.6225 0.0939 -0.1479 0.138 Uiso 0.617(9) 1 calc R U P A 1
H43B H 0.6358 0.0710 -0.0504 0.138 Uiso 0.617(9) 1 calc R U P A 1
H43C H 0.4922 0.1097 -0.0569 0.138 Uiso 0.617(9) 1 calc R U P A 1
C41 C 0.5065(14) 0.2731(12) 0.0239(11) 0.102(4) Uani 0.617(9) 1 d . U P A 1
H41A H 0.4894 0.3452 0.0342 0.122 Uiso 0.617(9) 1 calc R U P A 1
O9' O 0.419(2) 0.267(2) 0.0972(18) 0.132(9) Uani 0.383(9) 1 d . . P A 2
C42' C 0.5225(18) 0.3769(14) -0.0380(15) 0.139(7) Uani 0.383(9) 1 d . U P A 2
H42D H 0.5642 0.3997 -0.0972 0.166 Uiso 0.383(9) 1 calc R U P A 2
H42E H 0.4266 0.4192 -0.0115 0.166 Uiso 0.383(9) 1 calc R U P A 2
H42F H 0.5631 0.3854 0.0050 0.166 Uiso 0.383(9) 1 calc R U P A 2
C43' C 0.621(3) 0.218(2) -0.147(2) 0.142(9) Uani 0.383(9) 1 d . U P A 2
H43D H 0.6269 0.1460 -0.1478 0.170 Uiso 0.383(9) 1 calc R U P A 2
H43E H 0.5778 0.2532 -0.1886 0.170 Uiso 0.383(9) 1 calc R U P A 2
H43F H 0.7107 0.2195 -0.1674 0.170 Uiso 0.383(9) 1 calc R U P A 2
C41' C 0.493(2) 0.220(2) 0.019(2) 0.120(7) Uani 0.383(9) 1 d . U P A 2
H41B H 0.5175 0.1472 0.0083 0.145 Uiso 0.383(9) 1 calc R U P A 2
N3' N 0.542(2) 0.2728(17) -0.0528(16) 0.084(5) Uani 0.383(9) 1 d . U P A 2

loop_
_atom_site_aniso_label
_atom_site_aniso_U_11
_atom_site_aniso_U_22
_atom_site_aniso_U_33
_atom_site_aniso_U_23
_atom_site_aniso_U_13
_atom_site_aniso_U_12
Gd1 0.04181(11) 0.06230(13) 0.02719(10) 0.00044(8) -0.01003(8) -0.02426(10)
O2 0.0570(16) 0.0585(16) 0.0310(13) 0.0003(12) -0.0113(13) -0.0278(14)
O1 0.0701(18) 0.0745(18) 0.0309(13) 0.0012(13) -0.0180(13) -0.0465(16)
O3 0.0712(18) 0.0521(16) 0.0300(13) 0.0027(12) -0.0108(14) -0.0247(15)
O7 0.0613(17) 0.082(2) 0.0320(14) 0.0058(13) -0.0128(13) -0.0439(16)
O5 0.0482(17) 0.079(2) 0.0564(18) -0.0124(15) -0.0249(15) -0.0149(16)
O6 0.0478(16) 0.092(2) 0.0556(18) 0.0048(16) -0.0218(15) -0.0234(17)
O4 0.0519(18) 0.080(2) 0.0620(19) -0.0176(16) -0.0211(16) -0.0151(17)
O8 0.117(3) 0.114(3) 0.0418(17) -0.0001(18) -0.0295(19) -0.066(2)
C1 0.039(2) 0.063(3) 0.047(2) -0.001(2) -0.0136(19) -0.022(2)
C2 0.044(2) 0.050(2) 0.0312(19) 0.0004(17) -0.0141(17) -0.0172(19)
C3 0.045(2) 0.051(2) 0.035(2) 0.0011(17) -0.0158(18) -0.0195(19)
C4 0.048(2) 0.057(2) 0.042(2) 0.0132(19) -0.0189(19) -0.023(2)
C5 0.049(2) 0.046(2) 0.038(2) -0.0002(17) -0.0122(18) -0.0194(19)
C6 0.040(2) 0.061(3) 0.048(2) -0.008(2) -0.0131(19) -0.018(2)
C7 0.049(2) 0.048(2) 0.044(2) 0.0056(18) -0.009(2) -0.017(2)
C8 0.054(2) 0.051(2) 0.0318(19) -0.0033(17) -0.0047(18) -0.018(2)
C9 0.048(2) 0.063(3) 0.040(2) 0.0124(19) -0.0170(19) -0.028(2)
C10 0.043(2) 0.060(3) 0.055(2) 0.001(2) -0.018(2) -0.014(2)
C11 0.052(2) 0.048(2) 0.039(2) 0.0077(17) -0.0197(19) -0.026(2)
C12 0.068(3) 0.046(2) 0.048(2) 0.0009(19) -0.019(2) -0.020(2)
C13 0.058(3) 0.071(3) 0.054(3) 0.011(2) -0.027(2) -0.030(2)
C14 0.054(3) 0.080(3) 0.042(2) 0.008(2) -0.010(2) -0.026(3)
C15 0.079(3) 0.064(3) 0.051(3) 0.002(2) -0.009(2) -0.035(3)
C16 0.053(3) 0.076(3) 0.050(3) -0.013(2) -0.011(2) -0.028(2)
C17 0.080(3) 0.058(3) 0.056(3) 0.001(2) -0.018(3) -0.033(3)
C18 0.053(3) 0.102(4) 0.076(3) 0.020(3) -0.032(3) -0.033(3)
C19 0.077(3) 0.106(4) 0.062(3) 0.024(3) -0.041(3) -0.055(3)
C20 0.075(3) 0.084(3) 0.059(3) 0.002(2) -0.030(3) -0.040(3)
C21 0.052(3) 0.079(3) 0.054(3) 0.009(2) -0.023(2) -0.024(2)
C22 0.109(4) 0.057(3) 0.043(2) 0.001(2) -0.019(3) -0.033(3)
C23 0.097(4) 0.076(3) 0.076(3) -0.017(3) -0.039(3) -0.010(3)
C24 0.123(4) 0.067(3) 0.044(3) 0.003(2) -0.013(3) -0.056(3)
C25 0.079(3) 0.092(4) 0.070(3) -0.030(3) -0.018(3) -0.034(3)
C26 0.095(4) 0.062(3) 0.091(4) 0.003(3) -0.026(3) -0.041(3)
C27 0.084(4) 0.073(3) 0.072(3) 0.005(3) -0.026(3) -0.041(3)
C28 0.114(4) 0.071(3) 0.049(3) -0.017(3) -0.012(3) -0.035(3)
C29 0.103(4) 0.055(3) 0.072(3) -0.017(3) -0.011(3) -0.034(3)
C30 0.114(5) 0.075(4) 0.096(4) 0.034(3) -0.035(4) -0.062(4)
C31 0.156(6) 0.101(4) 0.056(3) 0.021(3) -0.018(4) -0.087(4)
C32 0.112(5) 0.091(4) 0.098(5) -0.023(4) -0.029(4) -0.055(4)
C33 0.107(4) 0.052(3) 0.087(4) 0.002(3) -0.006(3) -0.041(3)
C34 0.075(3) 0.070(3) 0.079(4) -0.016(3) -0.027(3) -0.008(3)
C35 0.137(6) 0.099(5) 0.103(5) -0.034(4) -0.062(5) -0.008(5)
C36 0.088(4) 0.084(4) 0.085(4) 0.001(3) -0.014(3) -0.023(3)
C37 0.069(3) 0.138(5) 0.095(4) 0.037(4) -0.041(3) -0.041(4)
C38 0.143(6) 0.092(4) 0.112(5) 0.016(4) -0.045(5) -0.081(4)
C39 0.144(6) 0.073(4) 0.081(4) -0.031(3) -0.036(4) -0.002(4)
C40 0.098(4) 0.082(4) 0.092(4) -0.031(3) -0.022(4) -0.005(3)
N1 0.061(2) 0.074(2) 0.0313(16) -0.0014(16) -0.0175(16) -0.035(2)
N2 0.048(2) 0.082(3) 0.055(2) 0.017(2) -0.0153(19) -0.018(2)
N3 0.074(5) 0.104(6) 0.055(5) 0.019(5) -0.026(4) -0.033(6)
O9 0.154(12) 0.198(13) 0.044(5) 0.002(8) -0.027(8) -0.104(12)
C42 0.070(7) 0.197(13) 0.113(9) 0.084(10) -0.033(6) -0.044(9)
C43 0.112(8) 0.122(7) 0.103(8) -0.011(6) -0.043(7) -0.033(7)
C41 0.106(7) 0.110(7) 0.091(6) -0.001(6) -0.023(6) -0.058(6)
O9' 0.090(11) 0.22(2) 0.043(8) -0.019(11) -0.030(9) -0.010(11)
C42' 0.111(12) 0.125(10) 0.182(16) 0.015(9) -0.053(11) -0.050(10)
C43' 0.139(16) 0.160(17) 0.096(10) 0.001(11) -0.038(11) -0.030(14)
C41' 0.116(11) 0.125(10) 0.109(10) 0.028(8) -0.042(8) -0.034(8)
N3' 0.067(8) 0.105(8) 0.082(8) 0.014(7) -0.036(6) -0.028(7)

loop_
_atom_type_symbol
_atom_type_description
_atom_type_scat_dispersion_real
_atom_type_scat_dispersion_imag
_atom_type_scat_source
C C 0.0033 0.0016 'International Tables Vol C Tables 4.2.6.8 and 6.1.1.4'
H H 0.0000 0.0000 'International Tables Vol C Tables 4.2.6.8 and 6.1.1.4'
N N 0.0061 0.0033 'International Tables Vol C Tables 4.2.6.8 and 6.1.1.4'
O O 0.0106 0.0060 'International Tables Vol C Tables 4.2.6.8 and 6.1.1.4'
Gd Gd -0.1653 3.9035 'International Tables Vol C Tables 4.2.6.8 and 6.1.1.4'

loop_
_geom_angle_atom_site_label_1
_geom_angle_atom_site_label_2
_geom_angle_atom_site_label_3
_geom_angle
_geom_angle_site_symmetry_1
_geom_angle_site_symmetry_3
O3 Gd1 O1 151.59(8) . .
O3 Gd1 O4 96.34(10) . .
O1 Gd1 O4 102.70(10) . .
O3 Gd1 O5 87.70(10) . .
O1 Gd1 O5 79.45(10) . .
O4 Gd1 O5 69.86(9) . .
O3 Gd1 O1 142.24(8) . 2_666
O1 Gd1 O1 63.54(8) . 2_666
O4 Gd1 O1 78.16(10) . 2_666
O5 Gd1 O1 123.51(9) . 2_666
O3 Gd1 O2 72.55(8) . .
O1 Gd1 O2 79.43(8) . .
O4 Gd1 O2 141.23(9) . .
O5 Gd1 O2 72.62(9) . .
O1 Gd1 O2 132.80(9) 2_666 .
O3 Gd1 O7 77.19(8) . 2_666
O1 Gd1 O7 128.52(8) . 2_666
O4 Gd1 O7 72.72(9) . 2_666
O5 Gd1 O7 137.58(10) . 2_666
O1 Gd1 O7 65.43(8) 2_666 2_666
O2 Gd1 O7 135.85(8) . 2_666
O3 Gd1 O6 87.78(10) . .
O1 Gd1 O6 86.70(10) . .
O4 Gd1 O6 148.83(9) . .
O5 Gd1 O6 141.30(9) . .
O1 Gd1 O6 79.81(9) 2_666 .
O2 Gd1 O6 69.36(9) . .
O7 Gd1 O6 78.18(9) 2_666 .
O3 Gd1 Gd1 168.94(7) . 2_666
O1 Gd1 Gd1 32.32(5) . 2_666
O4 Gd1 Gd1 90.27(8) . 2_666
O5 Gd1 Gd1 102.93(8) . 2_666
O1 Gd1 Gd1 31.22(5) 2_666 2_666
O2 Gd1 Gd1 107.43(6) . 2_666
O7 Gd1 Gd1 96.45(6) 2_666 2_666
O6 Gd1 Gd1 82.01(7) . 2_666
C2 O2 Gd1 131.9(2) . .
N1 O1 Gd1 127.9(2) . .
N1 O1 Gd1 115.4(2) . 2_666
Gd1 O1 Gd1 116.46(8) . 2_666
C3 O3 Gd1 137.1(2) . .
C1 O7 Gd1 118.2(2) . 2_666
C4 O5 Gd1 138.6(2) . .
C14 O6 Gd1 135.9(3) . .
C7 O4 Gd1 140.0(3) . .
C16 O8 H8B 119.5 . .
O7 C1 N1 119.5(3) . .
O7 C1 C6 120.7(4) . .
N1 C1 C6 119.7(3) . .
O2 C2 C8 125.4(3) . .
O2 C2 C5 116.4(3) . .
C8 C2 C5 118.2(3) . .
O3 C3 C8 123.2(4) . .
O3 C3 C11 115.8(3) . .
C8 C3 C11 121.1(3) . .
O5 C4 C10 123.6(3) . .
O5 C4 C9 116.0(3) . .
C10 C4 C9 120.4(4) . .
C15 C5 C22 117.9(4) . .
C15 C5 C2 119.3(3) . .
C22 C5 C2 122.7(4) . .
C27 C6 C16 119.4(4) . .
C27 C6 C1 115.9(4) . .
C16 C6 C1 124.8(4) . .
O4 C7 C10 123.4(4) . .
O4 C7 C12 115.5(4) . .
C10 C7 C12 121.1(4) . .
C2 C8 C3 125.2(3) . .
C2 C8 H8A 117.4 . .
C3 C8 H8A 117.4 . .
C13 C9 C21 117.7(4) . .
C13 C9 C4 118.2(3) . .
C21 C9 C4 124.2(4) . .
C7 C10 C4 124.1(4) . .
C7 C10 H10A 118.0 . .
C4 C10 H10A 118.0 . .
C24 C11 C17 118.2(4) . .
C24 C11 C3 123.8(3) . .
C17 C11 C3 117.9(3) . .
C23 C12 C34 118.1(4) . .
C23 C12 C7 117.8(4) . .
C34 C12 C7 124.1(4) . .
C9 C13 C20 121.4(4) . .
C9 C13 H13A 119.3 . .
C20 C13 H13A 119.3 . .
O6 C14 N2 125.1(4) . .
O6 C14 H14A 117.5 . .
N2 C14 H14A 117.5 . .
C5 C15 C33 120.3(4) . .
C5 C15 H15A 119.8 . .
C33 C15 H15A 119.8 . .
O8 C16 C25 121.7(4) . .
O8 C16 C6 118.7(4) . .
C25 C16 C6 119.6(5) . .
C11 C17 C26 120.0(4) . .
C11 C17 H17A 120.0 . .
C26 C17 H17A 120.0 . .
C21 C18 C19 120.4(4) . .
C21 C18 H18A 119.8 . .
C19 C18 H18A 119.8 . .
C20 C19 C18 119.7(4) . .
C20 C19 H19A 120.1 . .
C18 C19 H19A 120.1 . .
C19 C20 C13 119.8(4) . .
C19 C20 H20A 120.1 . .
C13 C20 H20A 120.1 . .
C18 C21 C9 121.0(4) . .
C18 C21 H21A 119.5 . .
C9 C21 H21A 119.5 . .
C5 C22 C28 121.3(4) . .
C5 C22 H22A 119.4 . .
C28 C22 H22A 119.4 . .
C12 C23 C35 120.6(5) . .
C12 C23 H23A 119.7 . .
C35 C23 H23A 119.7 . .
C31 C24 C11 121.0(4) . .
C31 C24 H24A 119.5 . .
C11 C24 H24A 119.5 . .
C32 C25 C16 120.4(5) . .
C32 C25 H25A 119.8 . .
C16 C25 H25A 119.8 . .
C30 C26 C17 120.2(4) . .
C30 C26 H26A 119.9 . .
C17 C26 H26A 119.9 . .
C6 C27 C38 120.4(5) . .
C6 C27 H27A 119.8 . .
C38 C27 H27A 119.8 . .
C29 C28 C22 119.7(4) . .
C29 C28 H28A 120.1 . .
C22 C28 H28A 120.1 . .
C28 C29 C33 120.4(4) . .
C28 C29 H29A 119.8 . .
C33 C29 H29A 119.8 . .
C31 C30 C26 120.2(5) . .
C31 C30 H30A 119.9 . .
C26 C30 H30A 119.9 . .
C30 C31 C24 120.3(5) . .
C30 C31 H31A 119.9 . .
C24 C31 H31A 119.9 . .
C25 C32 C38 121.5(5) . .
C25 C32 H32A 119.3 . .
C38 C32 H32A 119.3 . .
C29 C33 C15 120.3(5) . .
C29 C33 H33A 119.8 . .
C15 C33 H33A 119.8 . .
C12 C34 C40 120.9(5) . .
C12 C34 H34A 119.6 . .
C40 C34 H34A 119.6 . .
C39 C35 C23 120.4(6) . .
C39 C35 H35A 119.8 . .
C23 C35 H35A 119.8 . .
N2 C36 H36A 109.5 . .
N2 C36 H36B 109.5 . .
H36A C36 H36B 109.5 . .
N2 C36 H36C 109.5 . .
H36A C36 H36C 109.5 . .
H36B C36 H36C 109.5 . .
N2 C37 H37A 109.5 . .
N2 C37 H37B 109.5 . .
H37A C37 H37B 109.5 . .
N2 C37 H37C 109.5 . .
H37A C37 H37C 109.5 . .
H37B C37 H37C 109.5 . .
C32 C38 C27 118.8(5) . .
C32 C38 H38A 120.6 . .
C27 C38 H38A 120.6 . .
C40 C39 C35 119.8(5) . .
C40 C39 H39A 120.1 . .
C35 C39 H39A 120.1 . .
C39 C40 C34 120.3(6) . .
C39 C40 H40A 119.9 . .
C34 C40 H40A 119.9 . .
C1 N1 O1 118.7(3) . .
C1 N1 H1A 120.7 . .
O1 N1 H1A 120.7 . .
C14 N2 C36 120.6(4) . .
C14 N2 C37 121.3(4) . .
C36 N2 C37 118.1(4) . .
C41 N3 C43 124.0(13) . .
C41 N3 C42 116.2(15) . .
C43 N3 C42 119.8(12) . .
N3 C42 H42A 109.5 . .
N3 C42 H42B 109.5 . .
H42A C42 H42B 109.5 . .
N3 C42 H42C 109.5 . .
H42A C42 H42C 109.5 . .
H42B C42 H42C 109.5 . .
N3 C43 H43A 109.5 . .
N3 C43 H43B 109.5 . .
H43A C43 H43B 109.5 . .
N3 C43 H43C 109.5 . .
H43A C43 H43C 109.5 . .
H43B C43 H43C 109.5 . .
O9 C41 N3 115.8(15) . .
O9 C41 H41A 122.1 . .
N3 C41 H41A 122.1 . .
N3' C42' H42D 109.5 . .
N3' C42' H42E 109.5 . .
H42D C42' H42E 109.5 . .
N3' C42' H42F 109.5 . .
H42D C42' H42F 109.5 . .
H42E C42' H42F 109.5 . .
N3' C43' H43D 109.5 . .
N3' C43' H43E 109.5 . .
H43D C43' H43E 109.5 . .
N3' C43' H43F 109.4 . .
H43D C43' H43F 109.5 . .
H43E C43' H43F 109.5 . .
O9' C41' N3' 121(3) . .
O9' C41' H41B 119.6 . .
N3' C41' H41B 119.6 . .
C42' N3' C41' 122(2) . .
C42' N3' C43' 118(2) . .
C41' N3' C43' 121(3) . .

loop_
_geom_bond_atom_site_label_1
_geom_bond_atom_site_label_2
_geom_bond_distance
_geom_bond_site_symmetry_2
Gd1 O3 2.311(3) .
Gd1 O1 2.321(2) .
Gd1 O4 2.337(3) .
Gd1 O5 2.370(3) .
Gd1 O1 2.394(2) 2_666
Gd1 O2 2.411(2) .
Gd1 O7 2.416(2) 2_666
Gd1 O6 2.421(3) .
Gd1 Gd1 4.0089(5) 2_666
O2 C2 1.255(4) .
O1 N1 1.368(3) .
O1 Gd1 2.394(2) 2_666
O3 C3 1.271(4) .
O7 C1 1.257(4) .
O7 Gd1 2.416(2) 2_666
O5 C4 1.249(4) .
O6 C14 1.213(5) .
O4 C7 1.248(5) .
O8 C16 1.339(5) .
O8 H8B 0.8475 .
C1 N1 1.321(5) .
C1 C6 1.487(5) .
C2 C8 1.400(5) .
C2 C5 1.501(5) .
C3 C8 1.400(5) .
C3 C11 1.497(5) .
C4 C10 1.390(5) .
C4 C9 1.507(5) .
C5 C15 1.375(5) .
C5 C22 1.377(5) .
C6 C27 1.374(6) .
C6 C16 1.399(5) .
C7 C10 1.388(5) .
C7 C12 1.502(5) .
C8 H8A 0.9300 .
C9 C13 1.375(5) .
C9 C21 1.385(5) .
C10 H10A 0.9300 .
C11 C24 1.371(5) .
C11 C17 1.381(5) .
C12 C23 1.365(6) .
C12 C34 1.367(6) .
C13 C20 1.377(5) .
C13 H13A 0.9300 .
C14 N2 1.309(5) .
C14 H14A 0.9300 .
C15 C33 1.392(5) .
C15 H15A 0.9300 .
C16 C25 1.380(6) .
C17 C26 1.382(6) .
C17 H17A 0.9300 .
C18 C21 1.364(5) .
C18 C19 1.372(6) .
C18 H18A 0.9300 .
C19 C20 1.361(6) .
C19 H19A 0.9300 .
C20 H20A 0.9300 .
C21 H21A 0.9300 .
C22 C28 1.386(5) .
C22 H22A 0.9300 .
C23 C35 1.386(6) .
C23 H23A 0.9300 .
C24 C31 1.367(6) .
C24 H24A 0.9300 .
C25 C32 1.355(7) .
C25 H25A 0.9300 .
C26 C30 1.356(7) .
C26 H26A 0.9300 .
C27 C38 1.401(6) .
C27 H27A 0.9300 .
C28 C29 1.351(7) .
C28 H28A 0.9300 .
C29 C33 1.354(6) .
C29 H29A 0.9300 .
C30 C31 1.349(6) .
C30 H30A 0.9300 .
C31 H31A 0.9300 .
C32 C38 1.371(8) .
C32 H32A 0.9300 .
C33 H33A 0.9300 .
C34 C40 1.383(6) .
C34 H34A 0.9300 .
C35 C39 1.349(8) .
C35 H35A 0.9300 .
C36 N2 1.421(5) .
C36 H36A 0.9600 .
C36 H36B 0.9600 .
C36 H36C 0.9600 .
C37 N2 1.449(5) .
C37 H37A 0.9600 .
C37 H37B 0.9600 .
C37 H37C 0.9600 .
C38 H38A 0.9300 .
C39 C40 1.348(7) .
C39 H39A 0.9300 .
C40 H40A 0.9300 .
N1 H1A 0.8600 .
N3 C41 1.32(2) .
N3 C43 1.379(13) .
N3 C42 1.476(19) .
O9 C41 1.27(2) .
C42 H42A 0.9600 .
C42 H42B 0.9600 .
C42 H42C 0.9600 .
C43 H43A 0.9600 .
C43 H43B 0.9600 .
C43 H43C 0.9600 .
C41 H41A 0.9300 .
O9' C41' 1.20(4) .
C42' N3' 1.36(2) .
C42' H42D 0.9600 .
C42' H42E 0.9600 .
C42' H42F 0.9600 .
C43' N3' 1.43(4) .
C43' H43D 0.9600 .
C43' H43E 0.9600 .
C43' H43F 0.9600 .
C41' N3' 1.36(4) .
C41' H41B 0.9300 .
